data_7235588
loop_
_publ_author_name
'Heaviside, Elizabeth A.'
'Moloney, Mark G.'
'Thompson, Amber L.'

_publ_section_title
;
 Diastereoselective intramolecular aldol ring closures of threonine
 derivatives leading to densely functionalised pyroglutamates related to
 oxazolomycin
;
_journal_issue 31
_journal_name_full 'RSC Adv.'
_journal_page_first 16233
_journal_paper_doi 10.1039/C4RA01967A
_journal_volume 4
_journal_year 2014
_chemical_absolute_configuration ad
_chemical_formula_moiety 'C20 H26 Br N O5, 0.50(H2 O)'
_chemical_formula_sum 'C20 H27 Br N O5.5'
_chemical_formula_weight 449.34
_chemical_melting_point ?
_space_group_IT_number 4
_space_group_name_Hall 'P 2yb'
_space_group_name_H-M_alt 'P 1 21 1'
_symmetry_cell_setting monoclinic
_symmetry_space_group_name_Hall 'P 2yb'
_symmetry_space_group_name_H-M 'P 1 21 1'
_atom_sites_solution_hydrogens difmap
_atom_sites_solution_primary direct
_audit_creation_date 11-09-08
_audit_creation_method CRYSTALS_ver_14.23
_cell_angle_alpha 90
_cell_angle_beta 98.6556(14)
_cell_angle_gamma 90
_cell_formula_units_Z 4
_cell_length_a 9.64000(10)
_cell_length_b 8.87710(10)
_cell_length_c 24.8424(4)
_cell_measurement_reflns_used 18297
_cell_measurement_temperature 150
_cell_measurement_theta_max 77
_cell_measurement_theta_min 4
_cell_volume 2101.68(5)
_computing_cell_refinement 'CrysAlis, (Oxford Diffraction, 2002)'
_computing_data_collection 'SuperNova, (Oxford Diffraction, 2010)'
_computing_data_reduction 'CrysAlis, (Oxford Diffraction, 2002)'
_computing_molecular_graphics 'CAMERON (Watkin et al., 1996)'
_computing_publication_material 'CRYSTALS (Betteridge et al., 2003)'
_computing_structure_refinement 'CRYSTALS (Betteridge et al., 2003)'
_computing_structure_solution 'SIR92 (Altomare et al., 1994)'
_diffrn_ambient_temperature 150
_diffrn_measured_fraction_theta_full 0.996
_diffrn_measured_fraction_theta_max 0.996
_diffrn_measurement_device Area
_diffrn_measurement_device_type 'Oxford Diffraction SuperNova'
_diffrn_measurement_method \w
_diffrn_radiation_monochromator graphite
_diffrn_radiation_type 'Cu K\a'
_diffrn_radiation_wavelength 1.54180
_diffrn_reflns_av_R_equivalents 0.032
_diffrn_reflns_limit_h_max 11
_diffrn_reflns_limit_h_min -12
_diffrn_reflns_limit_k_max 11
_diffrn_reflns_limit_k_min -11
_diffrn_reflns_limit_l_max 31
_diffrn_reflns_limit_l_min -31
_diffrn_reflns_number 37169
_diffrn_reflns_theta_full 76.861
_diffrn_reflns_theta_max 76.861
_diffrn_reflns_theta_min 3.599
_diffrn_standards_number 0
_exptl_absorpt_coefficient_mu 2.943
_exptl_absorpt_correction_T_max 0.86
_exptl_absorpt_correction_T_min 0.55
_exptl_absorpt_correction_type multi-scan
_exptl_absorpt_process_details 'CrysAlis, (Oxford Diffraction, 2002)'
_exptl_crystal_colour clear_pale_colourless
_exptl_crystal_density_diffrn 1.420
_exptl_crystal_density_meas ?
_exptl_crystal_density_method 'not measured'
_exptl_crystal_description block
_exptl_crystal_F_000 932
_exptl_crystal_size_max 0.22
_exptl_crystal_size_mid 0.20
_exptl_crystal_size_min 0.05
_refine_diff_density_max 1.52
_refine_diff_density_min -1.09
_refine_ls_abs_structure_details 'Flack (1983), 4024 Friedel-pairs'
_refine_ls_abs_structure_Flack -0.028(13)
_refine_ls_extinction_method None
_refine_ls_goodness_of_fit_ref 0.9968
_refine_ls_hydrogen_treatment constr
_refine_ls_matrix_type full
_refine_ls_number_parameters 497
_refine_ls_number_reflns 8739
_refine_ls_number_restraints 1
_refine_ls_R_factor_all 0.0439
_refine_ls_R_factor_gt 0.0418
_refine_ls_shift/su_max 0.0017016
_refine_ls_shift/su_mean 0.0000328
_refine_ls_structure_factor_coef Fsqd
_refine_ls_weighting_details
;
 Method= Modified Sheldrick 
 w=1/[\s^2^(F^2^) + ( 0.05P)^2^ + 2.49P] 
 ,where P=(max(Fo^2^,0) + 2Fc^2^)/3 
;
_refine_ls_weighting_scheme calc
_refine_ls_wR_factor_all 0.1029
_refine_ls_wR_factor_gt 0.1009
_refine_ls_wR_factor_ref 0.1029
_reflns_limit_h_max 12
_reflns_limit_h_min -12
_reflns_limit_k_max 11
_reflns_limit_k_min -11
_reflns_limit_l_max 31
_reflns_limit_l_min 0
_reflns_number_gt 8333
_reflns_number_total 8739
_reflns_threshold_expression I>2.0\s(I)
_oxford_diffrn_Wilson_B_factor 3.40
_oxford_diffrn_Wilson_scale 0.06
_oxford_refine_ls_r_factor_ref 0.0439
_oxford_refine_ls_scale 4.449
_oxford_reflns_number_all 8739
_oxford_reflns_threshold_expression_ref I>-3.0\s(I)
_oxford_structure_analysis_title 6348
_cod_data_source_file c4ra01967a2.cif
_cod_data_source_block 6348
_cod_depositor_comments
;
The following automatic conversions were performed:

data item '_chemical_melting_point' value 'not measured' was changed
to '?' -- the value is undefined or not given.

data item '_atom_sites_solution_primary' value 'Direct' was changed
to 'direct' in accordance with the
/home/saulius/struct/COD-crude-data/automatic-downloads/DataCite-retrospective/RSC/depositions/lib/dictionaries/cif_core.dic
dictionary named 'cif_core.dic' version 2.4.2 last updated on
2011-04-26.

data item '_symmetry_cell_setting' value 'Monoclinic' was changed to
'monoclinic' in accordance with the
/home/saulius/struct/COD-crude-data/automatic-downloads/DataCite-retrospective/RSC/depositions/lib/dictionaries/cif_core.dic
dictionary named 'cif_core.dic' version 2.4.2 last updated on
2011-04-26.

data item '_exptl_crystal_density_meas' value 'not measured' was
changed to '?' -- the value is perceived as not measured.

Automatic conversion script
Id: cif_fix_values 6909 2019-04-08 15:41:33Z antanas 
;
_cod_original_sg_symbol_H-M 'P 1 21 1 '
_cod_original_formula_sum 'C20 H27 Br1 N1 O5.50'
_cod_database_code 7235588

loop_
_symmetry_equiv_pos_as_xyz
x,y,z
-x,y+1/2,-z

loop_
_atom_site_label
_atom_site_type_symbol
_atom_site_fract_x
_atom_site_fract_y
_atom_site_fract_z
_atom_site_U_iso_or_equiv
_atom_site_occupancy
_atom_site_adp_type
_atom_site_refinement_flags_posn
Br1 Br 0.6400 0.0741 0.8878 0.0500 1.0000 Uani .
C2 C 0.7176 0.0937 0.8219 0.0337 1.0000 Uani .
C3 C 0.6576 0.1936 0.7826 0.0364 1.0000 Uani .
C4 C 0.7146 0.2052 0.7347 0.0349 1.0000 Uani .
C5 C 0.8274 0.1178 0.7252 0.0318 1.0000 Uani .
C6 C 0.8853 0.0179 0.7662 0.0400 1.0000 Uani .
C7 C 0.8320 0.0075 0.8146 0.0408 1.0000 Uani .
C8 C 0.8853 0.1274 0.6720 0.0378 1.0000 Uani .
C9 C 1.0162 0.2254 0.6747 0.0280 1.0000 Uani .
O10 O 0.9888 0.3757 0.6900 0.0310 1.0000 Uani .
C11 C 1.1461 0.1687 0.7125 0.0326 1.0000 Uani .
C12 C 1.2631 0.2543 0.6913 0.0318 1.0000 Uani .
O13 O 1.3728 0.2991 0.7173 0.0410 1.0000 Uani .
N14 N 1.2229 0.2771 0.6369 0.0267 1.0000 Uani .
C15 C 1.0750 0.2386 0.6187 0.0264 1.0000 Uani .
C16 C 1.0253 0.3655 0.5776 0.0302 1.0000 Uani .
O17 O 1.1285 0.4819 0.5899 0.0330 1.0000 Uani .
C18 C 1.2607 0.4124 0.6091 0.0299 1.0000 Uani .
C19 C 1.3553 0.3837 0.5652 0.0360 1.0000 Uani .
C20 C 1.2951 0.2662 0.5231 0.0403 1.0000 Uani .
C21 C 1.4961 0.3281 0.5950 0.0485 1.0000 Uani .
C22 C 1.3745 0.5324 0.5364 0.0510 1.0000 Uani .
C23 C 0.8807 0.4317 0.5749 0.0419 1.0000 Uani .
C24 C 1.0566 0.0866 0.5893 0.0336 1.0000 Uani .
O25 O 1.1555 -0.0130 0.6096 0.0445 1.0000 Uani .
C26 C 1.1451 -0.1610 0.5847 0.0660 1.0000 Uani .
O27 O 0.9651 0.0596 0.5526 0.0482 1.0000 Uani .
Br101 Br 0.6787 0.7933 0.6206 0.0750 1.0000 Uani .
C102 C 0.5993 0.7667 0.6855 0.0501 1.0000 Uani .
C103 C 0.5129 0.8759 0.7017 0.0475 1.0000 Uani .
C104 C 0.4603 0.8559 0.7503 0.0403 1.0000 Uani .
C105 C 0.4917 0.7286 0.7817 0.0322 1.0000 Uani .
C106 C 0.5789 0.6201 0.7641 0.0472 1.0000 Uani .
C107 C 0.6351 0.6398 0.7165 0.0561 1.0000 Uani .
C108 C 0.4368 0.7098 0.8349 0.0316 1.0000 Uani .
C109 C 0.2795 0.6699 0.8289 0.0272 1.0000 Uani .
O110 O 0.1970 0.7825 0.7985 0.0308 1.0000 Uani .
C111 C 0.2380 0.5157 0.8043 0.0277 1.0000 Uani .
C112 C 0.0947 0.4945 0.8220 0.0276 1.0000 Uani .
O113 O -0.0078 0.4289 0.7975 0.0348 1.0000 Uani .
N114 N 0.0970 0.5658 0.8700 0.0241 1.0000 Uani .
C115 C 0.2235 0.6567 0.8851 0.0247 1.0000 Uani .
C116 C 0.1678 0.7979 0.9125 0.0293 1.0000 Uani .
O117 O 0.0177 0.7885 0.8982 0.0314 1.0000 Uani .
C118 C -0.0266 0.6379 0.8870 0.0262 1.0000 Uani .
C119 C -0.0842 0.5588 0.9340 0.0298 1.0000 Uani .
C120 C 0.0253 0.5444 0.9841 0.0381 1.0000 Uani .
C121 C -0.1361 0.4040 0.9134 0.0450 1.0000 Uani .
C122 C -0.2075 0.6523 0.9475 0.0453 1.0000 Uani .
C123 C 0.2170 0.9519 0.8985 0.0431 1.0000 Uani .
C124 C 0.3326 0.5776 0.9273 0.0276 1.0000 Uani .
O125 O 0.3312 0.4297 0.9226 0.0316 1.0000 Uani .
C126 C 0.4308 0.3488 0.9621 0.0399 1.0000 Uani .
O127 O 0.4130 0.6477 0.9603 0.0416 1.0000 Uani .
O201 O 0.0467 0.6954 0.6969 0.0733 1.0000 Uani .
H31 H 0.5802 0.2531 0.7884 0.0445 1.0000 Uiso R
H41 H 0.6738 0.2704 0.7076 0.0417 1.0000 Uiso R
H61 H 0.9614 -0.0413 0.7613 0.0480 1.0000 Uiso R
H71 H 0.8734 -0.0560 0.8421 0.0490 1.0000 Uiso R
H82 H 0.9118 0.0273 0.6627 0.0453 1.0000 Uiso R
H81 H 0.8136 0.1641 0.6442 0.0453 1.0000 Uiso R
H111 H 1.1425 0.1919 0.7506 0.0386 1.0000 Uiso R
H112 H 1.1588 0.0597 0.7096 0.0389 1.0000 Uiso R
H161 H 1.0327 0.3264 0.5411 0.0357 1.0000 Uiso R
H181 H 1.3134 0.4772 0.6377 0.0354 1.0000 Uiso R
H203 H 1.3655 0.2451 0.5004 0.0601 1.0000 Uiso R
H202 H 1.2737 0.1749 0.5412 0.0594 1.0000 Uiso R
H201 H 1.2114 0.3054 0.5011 0.0596 1.0000 Uiso R
H212 H 1.5625 0.3116 0.5704 0.0730 1.0000 Uiso R
H213 H 1.5400 0.4015 0.6213 0.0726 1.0000 Uiso R
H211 H 1.4866 0.2354 0.6134 0.0729 1.0000 Uiso R
H221 H 1.4415 0.5178 0.5118 0.0758 1.0000 Uiso R
H223 H 1.4093 0.6057 0.5634 0.0759 1.0000 Uiso R
H222 H 1.2873 0.5685 0.5159 0.0755 1.0000 Uiso R
H231 H 0.8685 0.5022 0.5458 0.0631 1.0000 Uiso R
H233 H 0.8693 0.4786 0.6083 0.0625 1.0000 Uiso R
H232 H 0.8137 0.3532 0.5673 0.0627 1.0000 Uiso R
H261 H 1.2162 -0.2233 0.6049 0.0988 1.0000 Uiso R
H263 H 1.0542 -0.2020 0.5854 0.0991 1.0000 Uiso R
H262 H 1.1628 -0.1527 0.5482 0.0990 1.0000 Uiso R
H1031 H 0.4909 0.9615 0.6812 0.0577 1.0000 Uiso R
H1041 H 0.4050 0.9309 0.7623 0.0483 1.0000 Uiso R
H1061 H 0.6002 0.5320 0.7840 0.0566 1.0000 Uiso R
H1071 H 0.6958 0.5666 0.7054 0.0670 1.0000 Uiso R
H1082 H 0.4523 0.8027 0.8552 0.0373 1.0000 Uiso R
H1081 H 0.4910 0.6293 0.8555 0.0375 1.0000 Uiso R
H1112 H 0.3020 0.4394 0.8193 0.0323 1.0000 Uiso R
H1111 H 0.2309 0.5166 0.7654 0.0318 1.0000 Uiso R
H1161 H 0.1877 0.7852 0.9517 0.0344 1.0000 Uiso R
H1181 H -0.0976 0.6369 0.8563 0.0306 1.0000 Uiso R
H1203 H -0.0148 0.4941 1.0118 0.0566 1.0000 Uiso R
H1201 H 0.0556 0.6430 0.9975 0.0568 1.0000 Uiso R
H1202 H 0.1039 0.4862 0.9758 0.0569 1.0000 Uiso R
H1212 H -0.1794 0.3538 0.9410 0.0673 1.0000 Uiso R
H1211 H -0.0580 0.3431 0.9063 0.0666 1.0000 Uiso R
H1213 H -0.2016 0.4100 0.8804 0.0667 1.0000 Uiso R
H1223 H -0.2492 0.6036 0.9763 0.0677 1.0000 Uiso R
H1222 H -0.1749 0.7522 0.9594 0.0677 1.0000 Uiso R
H1221 H -0.2771 0.6619 0.9160 0.0683 1.0000 Uiso R
H1233 H 0.1745 1.0263 0.9193 0.0651 1.0000 Uiso R
H1232 H 0.3180 0.9578 0.9082 0.0649 1.0000 Uiso R
H1231 H 0.1926 0.9700 0.8602 0.0645 1.0000 Uiso R
H1263 H 0.4145 0.2432 0.9555 0.0601 1.0000 Uiso R
H1262 H 0.4128 0.3728 0.9980 0.0598 1.0000 Uiso R
H1261 H 0.5256 0.3760 0.9577 0.0597 1.0000 Uiso R
H101 H 0.9840 0.3766 0.7230 0.0449 1.0000 Uiso R
H1101 H 0.1673 0.7421 0.7697 0.0455 1.0000 Uiso R
H2011 H 0.0136 0.6211 0.6793 0.1101 1.0000 Uiso R
H2012 H 0.1285 0.6850 0.6906 0.1102 1.0000 Uiso R

loop_
_atom_site_aniso_label
_atom_site_aniso_U_11
_atom_site_aniso_U_22
_atom_site_aniso_U_33
_atom_site_aniso_U_23
_atom_site_aniso_U_13
_atom_site_aniso_U_12
Br1 0.0555 0.0535 0.0450 -0.0027 0.0206 -0.0237
C2 0.0311 0.0342 0.0368 0.0006 0.0078 -0.0115
C3 0.0245 0.0341 0.0504 0.0005 0.0045 0.0022
C4 0.0279 0.0348 0.0400 0.0101 -0.0011 0.0001
C5 0.0290 0.0317 0.0342 0.0015 0.0037 -0.0069
C6 0.0351 0.0328 0.0542 0.0098 0.0137 0.0084
C7 0.0398 0.0362 0.0461 0.0190 0.0057 0.0035
C8 0.0359 0.0428 0.0348 -0.0013 0.0060 -0.0112
C9 0.0277 0.0295 0.0270 -0.0018 0.0053 -0.0050
O10 0.0341 0.0313 0.0280 -0.0044 0.0065 -0.0023
C11 0.0331 0.0380 0.0269 0.0021 0.0048 0.0024
C12 0.0308 0.0335 0.0310 -0.0058 0.0046 0.0032
O13 0.0272 0.0588 0.0344 -0.0064 -0.0034 0.0022
N14 0.0232 0.0303 0.0268 -0.0028 0.0045 -0.0004
C15 0.0245 0.0288 0.0257 -0.0049 0.0028 -0.0009
C16 0.0262 0.0341 0.0307 0.0018 0.0055 -0.0003
O17 0.0280 0.0278 0.0441 0.0034 0.0087 0.0007
C18 0.0261 0.0310 0.0326 -0.0045 0.0044 -0.0022
C19 0.0256 0.0494 0.0340 0.0006 0.0072 -0.0044
C20 0.0364 0.0518 0.0357 -0.0084 0.0156 -0.0011
C21 0.0249 0.0736 0.0472 0.0045 0.0064 0.0059
C22 0.0446 0.0564 0.0546 0.0080 0.0164 -0.0134
C23 0.0342 0.0562 0.0359 0.0052 0.0070 0.0062
C24 0.0387 0.0348 0.0280 -0.0027 0.0078 -0.0069
O25 0.0667 0.0270 0.0393 -0.0058 0.0070 0.0018
C26 0.1092 0.0281 0.0621 -0.0127 0.0179 -0.0022
O27 0.0470 0.0515 0.0443 -0.0184 0.0007 -0.0134
Br101 0.0876 0.0956 0.0511 -0.0279 0.0407 -0.0546
C102 0.0584 0.0604 0.0370 -0.0152 0.0249 -0.0312
C103 0.0454 0.0563 0.0420 0.0043 0.0105 -0.0166
C104 0.0349 0.0429 0.0461 0.0010 0.0156 -0.0038
C105 0.0272 0.0345 0.0363 -0.0055 0.0092 -0.0067
C106 0.0495 0.0376 0.0599 -0.0043 0.0254 -0.0052
C107 0.0612 0.0437 0.0735 -0.0186 0.0429 -0.0151
C108 0.0250 0.0370 0.0333 -0.0018 0.0060 -0.0049
C109 0.0292 0.0266 0.0269 0.0000 0.0076 -0.0014
O110 0.0335 0.0304 0.0283 0.0010 0.0038 0.0003
C111 0.0288 0.0287 0.0266 -0.0032 0.0075 -0.0010
C112 0.0291 0.0297 0.0246 0.0010 0.0053 -0.0041
O113 0.0331 0.0411 0.0307 -0.0061 0.0065 -0.0137
N114 0.0224 0.0256 0.0247 -0.0013 0.0042 -0.0048
C115 0.0239 0.0226 0.0277 -0.0030 0.0038 -0.0044
C116 0.0308 0.0276 0.0301 -0.0058 0.0066 -0.0041
O117 0.0277 0.0264 0.0410 -0.0015 0.0083 -0.0011
C118 0.0237 0.0278 0.0271 -0.0013 0.0041 -0.0007
C119 0.0277 0.0310 0.0319 -0.0015 0.0080 -0.0052
C120 0.0318 0.0544 0.0289 0.0053 0.0076 -0.0046
C121 0.0560 0.0384 0.0434 0.0009 0.0167 -0.0176
C122 0.0320 0.0538 0.0534 -0.0004 0.0166 -0.0007
C123 0.0529 0.0324 0.0485 -0.0067 0.0217 -0.0067
C124 0.0264 0.0327 0.0244 0.0007 0.0065 0.0009
O125 0.0292 0.0292 0.0347 0.0038 -0.0003 0.0045
C126 0.0344 0.0423 0.0420 0.0116 0.0023 0.0106
O127 0.0372 0.0466 0.0366 -0.0026 -0.0086 -0.0088
O201 0.1097 0.0502 0.0500 0.0035 -0.0209 -0.0188

loop_
_atom_type_symbol
_atom_type_scat_dispersion_real
_atom_type_scat_dispersion_imag
_atom_type_scat_Cromer_Mann_a1
_atom_type_scat_Cromer_Mann_b1
_atom_type_scat_Cromer_Mann_a2
_atom_type_scat_Cromer_Mann_b2
_atom_type_scat_Cromer_Mann_a3
_atom_type_scat_Cromer_Mann_b3
_atom_type_scat_Cromer_Mann_a4
_atom_type_scat_Cromer_Mann_b4
_atom_type_scat_Cromer_Mann_c
_atom_type_scat_source
C 0.0181 0.0091 2.3100 20.8439 1.0200 10.2075 1.5886 0.5687 0.8650 51.6512 0.2156 'International Tables Vol C 4.2.6.8 and 6.1.1.4'
H 0.0000 0.0000 0.4930 10.5109 0.3229 26.1257 0.1402 3.1424 0.0408 57.7998 0.0030 'International Tables Vol C 4.2.6.8 and 6.1.1.4'
Br -0.6763 1.2805 17.1789 2.1723 5.2358 16.5796 5.6377 0.2609 3.9851 41.4328 2.9557 'International Tables Vol C 4.2.6.8 and 6.1.1.4'
N 0.0311 0.0180 12.2126 0.0057 3.1322 9.8933 2.0125 28.9975 1.1663 0.5826 -11.5290 'International Tables Vol C 4.2.6.8 and 6.1.1.4'
O 0.0492 0.0322 3.0485 13.2771 2.2868 5.7011 1.5463 0.3239 0.8670 32.9089 0.2508 'International Tables Vol C 4.2.6.8 and 6.1.1.4'

loop_
_geom_angle_atom_site_label_1
_geom_angle_atom_site_label_2
_geom_angle_atom_site_label_3
_geom_angle
_geom_angle_publ_flag
Br1 C2 C3 119.289 yes
Br1 C2 C7 119.255 yes
C3 C2 C7 121.455 yes
C2 C3 C4 118.484 yes
C2 C3 H31 120.6 no
C4 C3 H31 120.9 no
C3 C4 C5 121.804 yes
C3 C4 H41 119.3 no
C5 C4 H41 118.8 no
C4 C5 C6 117.894 yes
C4 C5 C8 121.306 yes
C6 C5 C8 120.792 yes
C5 C6 C7 121.044 yes
C5 C6 H61 120.0 no
C7 C6 H61 119.0 no
C6 C7 C2 119.280 yes
C6 C7 H71 120.5 no
C2 C7 H71 120.2 no
C5 C8 C9 113.880 yes
C5 C8 H82 107.7 no
C9 C8 H82 106.8 no
C5 C8 H81 109.2 no
C9 C8 H81 109.9 no
H82 C8 H81 109.2 no
C8 C9 O10 111.174 yes
C8 C9 C11 115.703 yes
O10 C9 C11 108.190 yes
C8 C9 C15 113.966 yes
O10 C9 C15 105.687 yes
C11 C9 C15 101.231 yes
C9 O10 H101 108.2 no
C9 C11 C12 101.769 yes
C9 C11 H111 112.3 no
C12 C11 H111 111.7 no
C9 C11 H112 112.2 no
C12 C11 H112 111.2 no
H111 C11 H112 107.7 no
C11 C12 O13 127.524 yes
C11 C12 N14 107.668 yes
O13 C12 N14 124.788 yes
C12 N14 C15 112.830 yes
C12 N14 C18 122.495 yes
C15 N14 C18 110.246 yes
C9 C15 N14 101.869 yes
C9 C15 C16 121.130 yes
N14 C15 C16 102.894 yes
C9 C15 C24 108.871 yes
N14 C15 C24 112.885 yes
C16 C15 C24 108.938 yes
C15 C16 O17 104.374 yes
C15 C16 C23 120.489 yes
O17 C16 C23 109.645 yes
C15 C16 H161 107.1 no
O17 C16 H161 107.7 no
C23 C16 H161 106.9 no
C16 O17 C18 108.337 yes
N14 C18 O17 103.876 yes
N14 C18 C19 114.500 yes
O17 C18 C19 115.138 yes
N14 C18 H181 106.1 no
O17 C18 H181 108.9 no
C19 C18 H181 107.9 no
C18 C19 C20 113.064 yes
C18 C19 C21 106.596 yes
C20 C19 C21 109.261 yes
C18 C19 C22 108.367 yes
C20 C19 C22 109.300 yes
C21 C19 C22 110.213 yes
C19 C20 H203 107.7 no
C19 C20 H202 110.0 no
H203 C20 H202 109.2 no
C19 C20 H201 109.8 no
H203 C20 H201 109.8 no
H202 C20 H201 110.3 no
C19 C21 H212 111.6 no
C19 C21 H213 112.0 no
H212 C21 H213 105.5 no
C19 C21 H211 111.7 no
H212 C21 H211 107.1 no
H213 C21 H211 108.7 no
C19 C22 H221 108.8 no
C19 C22 H223 108.2 no
H221 C22 H223 109.7 no
C19 C22 H222 112.0 no
H221 C22 H222 108.9 no
H223 C22 H222 109.1 no
C16 C23 H231 107.5 no
C16 C23 H233 111.1 no
H231 C23 H233 111.0 no
C16 C23 H232 108.7 no
H231 C23 H232 109.3 no
H233 C23 H232 109.3 no
C15 C24 O25 112.089 yes
C15 C24 O27 124.073 yes
O25 C24 O27 123.838 yes
C24 O25 C26 115.930 yes
O25 C26 H261 107.5 no
O25 C26 H263 110.1 no
H261 C26 H263 110.9 no
O25 C26 H262 109.0 no
H261 C26 H262 109.0 no
H263 C26 H262 110.2 no
Br101 C102 C103 119.870 yes
Br101 C102 C107 118.408 yes
C103 C102 C107 121.674 yes
C102 C103 C104 118.611 yes
C102 C103 H1031 121.2 no
C104 C103 H1031 120.1 no
C103 C104 C105 121.156 yes
C103 C104 H1041 119.2 no
C105 C104 H1041 119.6 no
C104 C105 C106 118.733 yes
C104 C105 C108 120.685 yes
C106 C105 C108 120.546 yes
C105 C106 C107 120.950 yes
C105 C106 H1061 120.6 no
C107 C106 H1061 118.5 no
C106 C107 C102 118.837 yes
C106 C107 H1071 120.1 no
C102 C107 H1071 121.1 no
C105 C108 C109 114.196 yes
C105 C108 H1082 108.4 no
C109 C108 H1082 108.6 no
C105 C108 H1081 107.9 no
C109 C108 H1081 108.8 no
H1082 C108 H1081 108.8 no
C108 C109 O110 110.729 yes
C108 C109 C111 116.047 yes
O110 C109 C111 109.066 yes
C108 C109 C115 113.184 yes
O110 C109 C115 106.468 yes
C111 C109 C115 100.548 yes
C109 O110 H1101 104.6 no
C109 C111 C112 100.966 yes
C109 C111 H1112 111.5 no
C112 C111 H1112 111.3 no
C109 C111 H1111 111.7 no
C112 C111 H1111 111.2 no
H1112 C111 H1111 110.0 no
C111 C112 O113 127.832 yes
C111 C112 N114 107.557 yes
O113 C112 N114 124.583 yes
C112 N114 C115 112.927 yes
C112 N114 C118 123.611 yes
C115 N114 C118 111.476 yes
C109 C115 N114 101.297 yes
C109 C115 C116 120.872 yes
N114 C115 C116 103.148 yes
C109 C115 C124 110.316 yes
N114 C115 C124 112.477 yes
C116 C115 C124 108.336 yes
C115 C116 O117 104.157 yes
C115 C116 C123 119.234 yes
O117 C116 C123 109.588 yes
C115 C116 H1161 108.4 no
O117 C116 H1161 106.3 no
C123 C116 H1161 108.4 no
C116 O117 C118 111.419 yes
N114 C118 O117 103.464 yes
N114 C118 C119 114.929 yes
O117 C118 C119 114.546 yes
N114 C118 H1181 106.4 no
O117 C118 H1181 109.1 no
C119 C118 H1181 108.0 no
C118 C119 C120 112.162 yes
C118 C119 C121 107.206 yes
C120 C119 C121 110.681 yes
C118 C119 C122 107.488 yes
C120 C119 C122 109.561 yes
C121 C119 C122 109.653 yes
C119 C120 H1203 109.1 no
C119 C120 H1201 110.1 no
H1203 C120 H1201 108.2 no
C119 C120 H1202 110.0 no
H1203 C120 H1202 108.8 no
H1201 C120 H1202 110.7 no
C119 C121 H1212 109.6 no
C119 C121 H1211 110.0 no
H1212 C121 H1211 107.7 no
C119 C121 H1213 112.2 no
H1212 C121 H1213 109.5 no
H1211 C121 H1213 107.9 no
C119 C122 H1223 110.0 no
C119 C122 H1222 109.6 no
H1223 C122 H1222 109.4 no
C119 C122 H1221 110.0 no
H1223 C122 H1221 109.0 no
H1222 C122 H1221 108.9 no
C116 C123 H1233 108.9 no
C116 C123 H1232 109.3 no
H1233 C123 H1232 108.8 no
C116 C123 H1231 110.0 no
H1233 C123 H1231 110.8 no
H1232 C123 H1231 109.0 no
C115 C124 O125 113.377 yes
C115 C124 O127 121.944 yes
O125 C124 O127 124.656 yes
C124 O125 C126 115.740 yes
O125 C126 H1263 107.0 no
O125 C126 H1262 108.9 no
H1263 C126 H1262 109.1 no
O125 C126 H1261 109.8 no
H1263 C126 H1261 111.0 no
H1262 C126 H1261 110.9 no
H2011 O201 H2012 96.4 no

loop_
_geom_bond_atom_site_label_1
_geom_bond_atom_site_label_2
_geom_bond_distance
_geom_bond_publ_flag
Br1 C2 1.906 yes
C2 C3 1.380 yes
C2 C7 1.377 yes
C3 C4 1.387 yes
C3 H31 0.943 no
C4 C5 1.385 yes
C4 H41 0.931 no
C5 C6 1.401 yes
C5 C8 1.513 yes
C6 C7 1.379 yes
C6 H61 0.925 no
C7 H71 0.929 no
C8 C9 1.526 yes
C8 H82 0.963 no
C8 H81 0.957 no
C9 O10 1.422 yes
C9 C11 1.533 yes
C9 C15 1.584 yes
O10 H101 0.829 no
C11 C12 1.518 yes
C11 H111 0.974 no
C11 H112 0.980 no
C12 O13 1.220 yes
C12 N14 1.363 yes
N14 C15 1.470 yes
N14 C18 1.458 yes
C15 C16 1.547 yes
C15 C24 1.532 yes
C16 O17 1.435 yes
C16 C23 1.505 yes
C16 H161 0.984 no
O17 C18 1.431 yes
C18 C19 1.545 yes
C18 H181 0.991 no
C19 C20 1.528 yes
C19 C21 1.528 yes
C19 C22 1.525 yes
C20 H203 0.965 no
C20 H202 0.963 no
C20 H201 0.968 no
C21 H212 0.961 no
C21 H213 0.973 no
C21 H211 0.953 no
C22 H221 0.962 no
C22 H223 0.959 no
C22 H222 0.969 no
C23 H231 0.948 no
C23 H233 0.950 no
C23 H232 0.950 no
C24 O25 1.341 yes
C24 O27 1.192 yes
O25 C26 1.449 yes
C26 H261 0.961 no
C26 H263 0.951 no
C26 H262 0.950 no
Br101 C102 1.900 yes
C102 C103 1.377 yes
C102 C107 1.378 yes
C103 C104 1.391 yes
C103 H1031 0.921 no
C104 C105 1.380 yes
C104 H1041 0.929 no
C105 C106 1.391 yes
C105 C108 1.506 yes
C106 C107 1.384 yes
C106 H1061 0.933 no
C107 H1071 0.943 no
C108 C109 1.543 yes
C108 H1082 0.966 no
C108 H1081 0.982 no
C109 O110 1.421 yes
C109 C111 1.527 yes
C109 C115 1.577 yes
O110 H1101 0.815 no
C111 C112 1.523 yes
C111 H1112 0.953 no
C111 H1111 0.959 no
C112 O113 1.227 yes
C112 N114 1.347 yes
N114 C115 1.463 yes
N114 C118 1.470 yes
C115 C116 1.559 yes
C115 C124 1.538 yes
C116 O117 1.439 yes
C116 C123 1.505 yes
C116 H1161 0.969 no
O117 C118 1.418 yes
C118 C119 1.535 yes
C118 H1181 0.945 no
C119 C120 1.512 yes
C119 C121 1.524 yes
C119 C122 1.528 yes
C120 H1203 0.950 no
C120 H1201 0.965 no
C120 H1202 0.965 no
C121 H1212 0.963 no
C121 H1211 0.965 no
C121 H1213 0.957 no
C122 H1223 0.973 no
C122 H1222 0.972 no
C122 H1221 0.955 no
C123 H1233 0.966 no
C123 H1232 0.969 no
C123 H1231 0.960 no
C124 O125 1.318 yes
C124 O127 1.211 yes
O125 C126 1.456 yes
C126 H1263 0.960 no
C126 H1262 0.958 no
C126 H1261 0.967 no
O201 H2011 0.829 no
O201 H2012 0.832 no

loop_
_geom_hbond_atom_site_label_D
_geom_hbond_site_symmetry_D
_geom_hbond_atom_site_label_H
_geom_hbond_atom_site_label_A
_geom_hbond_site_symmetry_A
_geom_hbond_angle_DHA
_geom_hbond_distance_DH
_geom_hbond_distance_HA
_geom_hbond_distance_DA
_geom_hbond_publ_flag
C3 0_555 H31 O13 0_455 124 0.94 2.49 3.116(5) yes
C7 0_555 H71 O117 0_645 166 0.93 2.28 3.191(5) yes
C123 0_555 H1231 O110 . 121 0.96 2.27 2.885(5) yes
O10 0_555 H101 O113 . 165 0.83 1.90 2.707(5) yes
O110 0_555 H1101 O201 0_555 161 0.81 2.04 2.823(5) yes
O201 0_555 H2011 O10 1_455 140 0.83 2.21 2.892(5) yes
